data_4128424
loop_
_publ_author_name
'von Grotthuss, Esther'
'Prey, Sven E.'
'Bolte, Michael'
'Lerner, Hans-Wolfram'
'Wagner, Matthias'

_publ_section_title
;
 Dual Role of Doubly Reduced Arylboranes as Dihydrogen- and
 Hydride-Transfer Catalysts.
;
_journal_issue 14
_journal_name_full 'Journal of the American Chemical Society'
_journal_page_first 6082
_journal_page_last 6091
_journal_paper_doi 10.1021/jacs.9b01998
_journal_volume 141
_journal_year 2019
_chemical_formula_moiety 'C36 H58 B2 Li2 O9'
_chemical_formula_sum 'C36 H58 B2 Li2 O9'
_chemical_formula_weight 670.32
_space_group_crystal_system monoclinic
_space_group_IT_number 4
_space_group_name_Hall 'P 2yb'
_space_group_name_H-M_alt 'P 1 21 1'
_atom_sites_solution_hydrogens mixed
_audit_creation_method SHELXL-2016/6
_cell_angle_alpha 90
_cell_angle_beta 102.873(7)
_cell_angle_gamma 90
_cell_formula_units_Z 4
_cell_length_a 14.3173(13)
_cell_length_b 12.8231(8)
_cell_length_c 20.9241(18)
_cell_measurement_reflns_used 15847
_cell_measurement_temperature 173(2)
_cell_measurement_theta_max 25.86
_cell_measurement_theta_min 3.29
_cell_volume 3744.9(5)
_computing_cell_refinement 'X-Area (Stoe & Cie, 2001)'
_computing_data_collection 'X-Area (Stoe & Cie, 2001)'
_computing_data_reduction 'X-Area (Stoe & Cie, 2001)'
_computing_molecular_graphics 'XP in SHELXTL-Plus (Sheldrick, 2008)'
_computing_structure_refinement 'SHELXL-2016/6 (Sheldrick, 2016)'
_diffrn_ambient_temperature 173(2)
_diffrn_measured_fraction_theta_full 0.997
_diffrn_measured_fraction_theta_max 0.983
_diffrn_measurement_device_type 'STOE IPDS II two-circle-diffractometer'
_diffrn_measurement_method \w
_diffrn_radiation_type MoK\a
_diffrn_radiation_wavelength 0.71073
_diffrn_reflns_av_R_equivalents 0.0692
_diffrn_reflns_av_unetI/netI 0.1156
_diffrn_reflns_Laue_measured_fraction_full 0.997
_diffrn_reflns_Laue_measured_fraction_max 0.983
_diffrn_reflns_limit_h_max 15
_diffrn_reflns_limit_h_min -17
_diffrn_reflns_limit_k_max 13
_diffrn_reflns_limit_k_min -15
_diffrn_reflns_limit_l_max 25
_diffrn_reflns_limit_l_min -25
_diffrn_reflns_number 29657
_diffrn_reflns_point_group_measured_fraction_full 0.925
_diffrn_reflns_point_group_measured_fraction_max 0.906
_diffrn_reflns_theta_full 25.000
_diffrn_reflns_theta_max 25.719
_diffrn_reflns_theta_min 3.289
_diffrn_source 'Genix 3D I\mS microfocus X-ray source'
_exptl_absorpt_coefficient_mu 0.081
_exptl_absorpt_correction_T_max 1.000
_exptl_absorpt_correction_T_min 0.626
_exptl_absorpt_correction_type multi-scan
_exptl_absorpt_process_details 'X-Area (Stoe & Cie, 2001)'
_exptl_crystal_colour colourless
_exptl_crystal_density_diffrn 1.189
_exptl_crystal_description plate
_exptl_crystal_F_000 1448
_exptl_crystal_size_max 0.140
_exptl_crystal_size_mid 0.110
_exptl_crystal_size_min 0.040
_refine_diff_density_max 0.453
_refine_diff_density_min -0.210
_refine_diff_density_rms 0.048
_refine_ls_abs_structure_details
; 
 Flack x determined using 2440 quotients [(I+)-(I-)]/[(I+)+(I-)] 
 (Parsons, Flack and Wagner, Acta Cryst. B69 (2013) 249-259). 
;
_refine_ls_abs_structure_Flack 0.6(10)
_refine_ls_extinction_method none
_refine_ls_goodness_of_fit_ref 0.950
_refine_ls_hydrogen_treatment mixed
_refine_ls_matrix_type full
_refine_ls_number_parameters 955
_refine_ls_number_reflns 12967
_refine_ls_number_restraints 236
_refine_ls_restrained_S_all 1.027
_refine_ls_R_factor_all 0.1072
_refine_ls_R_factor_gt 0.0678
_refine_ls_shift/su_max 0.001
_refine_ls_shift/su_mean 0.000
_refine_ls_structure_factor_coef Fsqd
_refine_ls_weighting_details 'w=1/[\s^2^(Fo^2^)+(0.0649P)^2^] where P=(Fo^2^+2Fc^2^)/3'
_refine_ls_weighting_scheme calc
_refine_ls_wR_factor_gt 0.1387
_refine_ls_wR_factor_ref 0.1541
_reflns_Friedel_coverage 0.758
_reflns_Friedel_fraction_full 0.845
_reflns_Friedel_fraction_max 0.821
_reflns_number_gt 8412
_reflns_number_total 12967
_reflns_threshold_expression 'I > 2\s(I)'
_cod_data_source_file ja9b01998_si_002.cif
_cod_data_source_block wa2589
_cod_original_sg_symbol_H-M 'P 21'
_cod_database_code 4128424
_shelx_shelxl_version_number 2016/6
_shelx_space_group_comment
; 
The symmetry employed for this shelxl refinement is uniquely defined 
by the following loop, which should always be used as a source of 
symmetry information in preference to the above space-group names. 
They are only intended as comments. 
;
_shelx_estimated_absorpt_t_min 0.989
_shelx_estimated_absorpt_t_max 0.997

loop_
_space_group_symop_operation_xyz
'x, y, z'
'-x, y+1/2, -z'

loop_
_atom_site_label
_atom_site_type_symbol
_atom_site_fract_x
_atom_site_fract_y
_atom_site_fract_z
_atom_site_U_iso_or_equiv
_atom_site_adp_type
_atom_site_occupancy
_atom_site_site_symmetry_order
_atom_site_calc_flag
_atom_site_refinement_flags_posn
_atom_site_refinement_flags_adp
_atom_site_refinement_flags_occupancy
_atom_site_disorder_assembly
_atom_site_disorder_group
B1 B 0.8297(4) 0.5278(5) 1.1433(3) 0.0229(12) Uani 1 1 d . . . . .
B2 B 0.9879(5) 0.6592(5) 1.1881(3) 0.0276(14) Uani 1 1 d . . . . .
C1 C 0.8104(4) 0.6228(4) 1.1896(2) 0.0208(11) Uani 1 1 d . . . . .
C2 C 0.8908(4) 0.6911(4) 1.2121(2) 0.0222(11) Uani 1 1 d . . . . .
C3 C 0.8780(4) 0.7775(4) 1.2508(3) 0.0287(12) Uani 1 1 d . . . . .
H3 H 0.929880 0.824411 1.264961 0.034 Uiso 1 1 calc R U . . .
C4 C 0.7919(4) 0.7964(4) 1.2690(3) 0.0325(14) Uani 1 1 d . . . . .
H4 H 0.785713 0.855011 1.295443 0.039 Uiso 1 1 calc R U . . .
C5 C 0.7158(4) 0.7300(5) 1.2486(3) 0.0349(14) Uani 1 1 d . . . . .
H5 H 0.657423 0.741469 1.261962 0.042 Uiso 1 1 calc R U . . .
C6 C 0.7243(4) 0.6463(4) 1.2084(3) 0.0275(12) Uani 1 1 d . . . . .
H6 H 0.670041 0.603225 1.192887 0.033 Uiso 1 1 calc R U . . .
C7 C 0.7380(4) 0.4522(5) 1.1157(3) 0.0384(15) Uani 1 1 d . . . . .
H7A H 0.756380 0.397270 1.088366 0.058 Uiso 1 1 calc R U . . .
H7B H 0.716863 0.420381 1.152728 0.058 Uiso 1 1 calc R U . . .
H7C H 0.685508 0.493402 1.089556 0.058 Uiso 1 1 calc R U . . .
C11 C 0.9253(4) 0.4705(4) 1.1860(2) 0.0246(12) Uani 1 1 d . . . . .
C12 C 1.0059(4) 0.5370(4) 1.2072(2) 0.0244(11) Uani 1 1 d . . . . .
C13 C 1.0916(4) 0.4934(6) 1.2430(3) 0.0419(16) Uani 1 1 d . . . . .
H13 H 1.146206 0.536671 1.256676 0.050 Uiso 1 1 calc R U . . .
C14 C 1.0980(6) 0.3884(6) 1.2586(3) 0.054(2) Uani 1 1 d . . . . .
H14 H 1.157019 0.360459 1.282303 0.065 Uiso 1 1 calc R U . . .
C15 C 1.0204(6) 0.3245(5) 1.2403(3) 0.0490(19) Uani 1 1 d . . . . .
H15 H 1.024594 0.253033 1.252622 0.059 Uiso 1 1 calc R U . . .
C16 C 0.9345(5) 0.3651(4) 1.2032(3) 0.0352(14) Uani 1 1 d . . . . .
H16 H 0.881183 0.319920 1.189377 0.042 Uiso 1 1 calc R U . . .
C17 C 1.0786(4) 0.7360(5) 1.2152(3) 0.0423(16) Uani 1 1 d . . . . .
H17A H 1.061070 0.807709 1.201302 0.063 Uiso 1 1 calc R U . . .
H17B H 1.096132 0.732729 1.263138 0.063 Uiso 1 1 calc R U . . .
H17C H 1.133110 0.713738 1.197320 0.063 Uiso 1 1 calc R U . . .
C21 C 0.8672(4) 0.5874(4) 1.0818(3) 0.0229(11) Uani 1 1 d . . . . .
H21A H 0.876(4) 0.531(5) 1.048(3) 0.027 Uiso 1 1 d . U . . .
H21B H 0.814(4) 0.626(5) 1.060(3) 0.027 Uiso 1 1 d . U . . .
C22 C 0.9555(4) 0.6589(5) 1.1060(2) 0.0279(12) Uani 1 1 d . . . . .
H22A H 1.013(4) 0.636(5) 1.092(3) 0.033 Uiso 1 1 d . U . . .
H22B H 0.942(4) 0.736(5) 1.086(3) 0.033 Uiso 1 1 d . U . . .
Li1 Li 0.9104(7) 0.6604(7) 0.9903(4) 0.030(2) Uani 1 1 d . . . . .
O31 O 1.0369(3) 0.7011(3) 0.96543(18) 0.0302(9) Uani 1 1 d D . . . .
O32 O 0.9469(3) 0.5181(3) 0.9300(2) 0.0396(10) Uani 1 1 d D . . . .
O33 O 0.7904(3) 0.6430(3) 0.91777(18) 0.0380(10) Uani 1 1 d D . . . .
O34 O 0.8762(3) 0.8246(3) 0.95766(19) 0.0367(10) Uani 1 1 d D . . . .
C31 C 1.0511(4) 0.6512(5) 0.9065(3) 0.0349(14) Uani 1 1 d D . . . .
H31A H 1.116131 0.666044 0.899881 0.042 Uiso 1 1 calc R U . . .
H31B H 1.003512 0.676776 0.867830 0.042 Uiso 1 1 calc R U . . .
C32 C 1.0386(4) 0.5363(5) 0.9156(3) 0.0372(14) Uani 1 1 d D . . . .
H32A H 1.043256 0.498498 0.875221 0.045 Uiso 1 1 calc R U . . .
H32B H 1.089719 0.510370 0.952070 0.045 Uiso 1 1 calc R U . . .
C33 C 0.8720(5) 0.5089(6) 0.8714(4) 0.0552(19) Uani 1 1 d D . . . .
H33A H 0.868129 0.436502 0.854514 0.066 Uiso 1 1 calc R U . . .
H33B H 0.884244 0.556355 0.836837 0.066 Uiso 1 1 calc R U . . .
C34 C 0.7830(5) 0.5378(6) 0.8908(4) 0.0513(18) Uani 1 1 d D . . . .
H34A H 0.728615 0.534260 0.852224 0.062 Uiso 1 1 calc R U . . .
H34B H 0.770462 0.487963 0.924065 0.062 Uiso 1 1 calc R U . . .
C35 C 0.7721(5) 0.7262(6) 0.8720(3) 0.0459(17) Uani 1 1 d D . . . .
H35A H 0.706004 0.721772 0.845017 0.055 Uiso 1 1 calc R U . . .
H35B H 0.817529 0.724061 0.842590 0.055 Uiso 1 1 calc R U . . .
C36 C 0.7853(4) 0.8245(5) 0.9120(3) 0.0467(17) Uani 1 1 d D . . . .
H36A H 0.781222 0.885560 0.882572 0.056 Uiso 1 1 calc R U . . .
H36B H 0.733418 0.830455 0.936177 0.056 Uiso 1 1 calc R U . . .
C37 C 0.9530(5) 0.8632(5) 0.9283(3) 0.0398(15) Uani 1 1 d D . . . .
H37A H 0.957714 0.940052 0.931839 0.048 Uiso 1 1 calc R U . . .
H37B H 0.940840 0.843736 0.881336 0.048 Uiso 1 1 calc R U . . .
C38 C 1.0445(5) 0.8128(4) 0.9659(3) 0.0372(14) Uani 1 1 d D . . . .
H38A H 1.098329 0.833644 0.945990 0.045 Uiso 1 1 calc R U . . .
H38B H 1.058679 0.838070 1.011720 0.045 Uiso 1 1 calc R U . . .
Li2 Li 0.3900(7) 0.5435(8) 0.9635(5) 0.036(2) Uani 1 1 d . . . . .
O41 O 0.2697(3) 0.4916(3) 0.89877(18) 0.0336(9) Uani 1 1 d . . . . .
O42 O 0.3916(3) 0.6498(3) 0.89098(19) 0.0364(10) Uani 1 1 d . . . . .
O43 O 0.5336(3) 0.5428(3) 0.9677(2) 0.0397(10) Uani 1 1 d . . . . .
O44 O 0.4131(3) 0.3820(3) 0.97681(19) 0.0355(9) Uani 1 1 d . . . . .
C41 C 0.2761(5) 0.5265(5) 0.8345(3) 0.0395(15) Uani 1 1 d . . . . .
H41A H 0.213160 0.519587 0.803472 0.047 Uiso 1 1 calc R U . . .
H41B H 0.323659 0.484361 0.818011 0.047 Uiso 1 1 calc R U . . .
C42 C 0.3065(5) 0.6392(5) 0.8411(3) 0.0404(15) Uani 1 1 d . . . . .
H42A H 0.318083 0.664672 0.798912 0.049 Uiso 1 1 calc R U . . .
H42B H 0.254806 0.681946 0.852349 0.049 Uiso 1 1 calc R U . . .
C43 C 0.4787(5) 0.6388(6) 0.8671(3) 0.0438(16) Uani 1 1 d . . . . .
H43A H 0.490088 0.701740 0.842514 0.053 Uiso 1 1 calc R U . . .
H43B H 0.474647 0.577361 0.837927 0.053 Uiso 1 1 calc R U . . .
C44 C 0.5562(5) 0.6251(5) 0.9267(3) 0.0446(16) Uani 1 1 d . . . . .
H44A H 0.616869 0.608347 0.913736 0.054 Uiso 1 1 calc R U . . .
H44B H 0.565489 0.691150 0.951854 0.054 Uiso 1 1 calc R U . . .
C45 C 0.5626(5) 0.4410(5) 0.9517(3) 0.0407(15) Uani 1 1 d . . . . .
H45A H 0.633181 0.433904 0.964459 0.049 Uiso 1 1 calc R U . . .
H45B H 0.541506 0.427878 0.903992 0.049 Uiso 1 1 calc R U . . .
C46 C 0.5147(5) 0.3649(5) 0.9901(3) 0.0423(16) Uani 1 1 d . . . . .
H46A H 0.527683 0.292589 0.977953 0.051 Uiso 1 1 calc R U . . .
H46B H 0.542057 0.373777 1.037563 0.051 Uiso 1 1 calc R U . . .
C47 C 0.3603(5) 0.3314(5) 0.9188(3) 0.0408(15) Uani 1 1 d . . . . .
H47A H 0.355946 0.255592 0.926495 0.049 Uiso 1 1 calc R U . . .
H47B H 0.392269 0.342153 0.881987 0.049 Uiso 1 1 calc R U . . .
C48 C 0.2619(4) 0.3797(5) 0.9034(3) 0.0383(14) Uani 1 1 d . . . . .
H48A H 0.224457 0.351562 0.861405 0.046 Uiso 1 1 calc R U . . .
H48B H 0.227942 0.361846 0.938286 0.046 Uiso 1 1 calc R U . . .
O51 O 0.3618(3) 0.6137(4) 1.03704(18) 0.0420(11) Uani 1 1 d D . . . .
C52 C 0.2744(5) 0.6699(6) 1.0306(3) 0.056(2) Uani 1 1 d D . . . .
H52A H 0.219176 0.624086 1.012336 0.067 Uiso 1 1 calc R U . . .
H52B H 0.273096 0.729939 1.000649 0.067 Uiso 1 1 calc R U . . .
C53 C 0.2691(7) 0.7061(8) 1.0958(4) 0.083(3) Uani 1 1 d D . . . .
H53A H 0.201769 0.710393 1.100213 0.099 Uiso 1 1 calc R U . . .
H53B H 0.299545 0.775396 1.105201 0.099 Uiso 1 1 calc R U . . .
C54 C 0.3246(6) 0.6222(6) 1.1414(3) 0.058(2) Uani 1 1 d D . . . .
H54A H 0.355435 0.651752 1.184678 0.070 Uiso 1 1 calc R U . . .
H54B H 0.282297 0.563848 1.147650 0.070 Uiso 1 1 calc R U . . .
C55 C 0.3985(6) 0.5875(7) 1.1040(3) 0.062(2) Uani 1 1 d D . . . .
H55A H 0.460201 0.623584 1.120966 0.075 Uiso 1 1 calc R U . . .
H55B H 0.409233 0.511387 1.108810 0.075 Uiso 1 1 calc R U . . .
B1A B 0.6037(5) 0.6533(5) 0.6708(3) 0.0259(13) Uani 1 1 d . . . . .
B2A B 0.4099(5) 0.6067(5) 0.6579(3) 0.0253(13) Uani 1 1 d . . . . .
C1A C 0.5427(4) 0.7391(4) 0.7023(2) 0.0258(12) Uani 1 1 d . . . . .
C2A C 0.4430(4) 0.7163(4) 0.6933(2) 0.0258(12) Uani 1 1 d . . . . .
C3A C 0.3848(5) 0.7908(4) 0.7151(3) 0.0359(15) Uani 1 1 d . . . . .
H3A H 0.317737 0.778683 0.707014 0.043 Uiso 1 1 calc R U . . .
C4A C 0.4217(7) 0.8818(5) 0.7480(3) 0.053(2) Uani 1 1 d . . . . .
H4A H 0.380638 0.929688 0.762961 0.064 Uiso 1 1 calc R U . . .
C5A C 0.5167(7) 0.9006(5) 0.7581(3) 0.057(2) Uani 1 1 d . . . . .
H5A H 0.542564 0.961986 0.780631 0.068 Uiso 1 1 calc R U . . .
C6A C 0.5776(5) 0.8308(5) 0.7358(3) 0.0415(16) Uani 1 1 d . . . . .
H6A H 0.644150 0.845970 0.743467 0.050 Uiso 1 1 calc R U . . .
C7A C 0.7165(4) 0.6802(5) 0.6756(3) 0.0363(14) Uani 1 1 d . . . . .
H7A1 H 0.721796 0.746931 0.653907 0.054 Uiso 1 1 calc R U . . .
H7A2 H 0.749997 0.684768 0.721802 0.054 Uiso 1 1 calc R U . . .
H7A3 H 0.745443 0.624944 0.654054 0.054 Uiso 1 1 calc R U . . .
C11A C 0.5824(4) 0.5445(4) 0.7047(2) 0.0213(11) Uani 1 1 d . . . . .
C12A C 0.4843(4) 0.5216(4) 0.6994(2) 0.0233(11) Uani 1 1 d . . . . .
C13A C 0.4599(4) 0.4303(4) 0.7286(3) 0.0261(12) Uani 1 1 d . . . . .
H13A H 0.394231 0.414848 0.725696 0.031 Uiso 1 1 calc R U . . .
C14A C 0.5298(4) 0.3609(4) 0.7621(3) 0.0302(13) Uani 1 1 d . . . . .
H14A H 0.511771 0.300805 0.782982 0.036 Uiso 1 1 calc R U . . .
C15A C 0.6254(4) 0.3815(4) 0.7643(3) 0.0327(13) Uani 1 1 d . . . . .
H15A H 0.673457 0.334110 0.785459 0.039 Uiso 1 1 calc R U . . .
C16A C 0.6508(4) 0.4716(4) 0.7354(3) 0.0290(12) Uani 1 1 d . . . . .
H16A H 0.716494 0.484187 0.736501 0.035 Uiso 1 1 calc R U . . .
C17A C 0.2959(4) 0.5778(5) 0.6489(3) 0.0346(14) Uani 1 1 d . . . . .
H17D H 0.282889 0.510136 0.626984 0.052 Uiso 1 1 calc R U . . .
H17E H 0.280014 0.574431 0.692069 0.052 Uiso 1 1 calc R U . . .
H17F H 0.256792 0.631656 0.622349 0.052 Uiso 1 1 calc R U . . .
C21A C 0.5476(4) 0.6403(4) 0.5927(2) 0.0265(12) Uani 1 1 d . . . . .
H21C H 0.560(4) 0.703(5) 0.571(3) 0.032 Uiso 1 1 d . U . . .
H21D H 0.581(4) 0.593(5) 0.569(3) 0.032 Uiso 1 1 d . U . . .
C22A C 0.4393(4) 0.6166(5) 0.5842(3) 0.0270(12) Uani 1 1 d . . . . .
H22C H 0.400(4) 0.669(5) 0.556(3) 0.032 Uiso 1 1 d . U . . .
H22D H 0.419(4) 0.556(5) 0.556(3) 0.032 Uiso 1 1 d . U . . .
Li1A Li 0.4884(8) 0.6276(7) 0.4809(4) 0.038(2) Uani 1 1 d . U . . .
O31A O 0.6083(6) 0.6362(7) 0.4343(3) 0.111(3) Uani 1 1 d . U . . .
O32A O 0.5018(5) 0.4773(4) 0.4508(3) 0.0668(16) Uani 1 1 d . U . . .
O33A O 0.3640(4) 0.6150(5) 0.4040(2) 0.0665(15) Uani 1 1 d . U . . .
O34A O 0.4722(7) 0.7802(4) 0.4497(3) 0.095(2) Uani 1 1 d . U . . .
C31A C 0.6108(8) 0.5484(9) 0.3941(5) 0.096(3) Uani 1 1 d . U . . .
H31C H 0.677105 0.536074 0.389130 0.115 Uiso 1 1 calc R U . . .
H31D H 0.569411 0.560159 0.350084 0.115 Uiso 1 1 calc R U . . .
C32A C 0.5764(8) 0.4571(9) 0.4254(6) 0.098(3) Uani 1 1 d . U . . .
H32C H 0.558847 0.401092 0.392314 0.117 Uiso 1 1 calc R U . . .
H32D H 0.629314 0.430737 0.460479 0.117 Uiso 1 1 calc R U . . .
C33A C 0.4138(6) 0.4402(6) 0.4138(4) 0.057(2) Uani 1 1 d . U . . .
H33C H 0.371200 0.421428 0.443328 0.069 Uiso 1 1 calc R U . . .
H33D H 0.424452 0.377049 0.389170 0.069 Uiso 1 1 calc R U . . .
C34A C 0.3676(6) 0.5233(7) 0.3670(4) 0.064(2) Uani 1 1 d . U . . .
H34C H 0.405572 0.535736 0.333511 0.076 Uiso 1 1 calc R U . . .
H34D H 0.302207 0.501702 0.344407 0.076 Uiso 1 1 calc R U . . .
C35A C 0.3453(7) 0.7062(7) 0.3643(4) 0.070(2) Uani 1 1 d . U . . .
H35C H 0.275991 0.713252 0.344535 0.084 Uiso 1 1 calc R U . . .
H35D H 0.380970 0.704634 0.328868 0.084 Uiso 1 1 calc R U . . .
C36A C 0.3800(11) 0.7943(9) 0.4118(5) 0.117(4) Uani 1 1 d . U . . .
H36C H 0.378282 0.860041 0.386704 0.140 Uiso 1 1 calc R U . . .
H36D H 0.335203 0.802083 0.441348 0.140 Uiso 1 1 calc R U . . .
C37A C 0.5493(15) 0.8073(13) 0.4180(9) 0.169(7) Uani 1 1 d . U . . .
H37C H 0.520562 0.836402 0.374178 0.203 Uiso 1 1 calc R U . . .
H37D H 0.587787 0.863395 0.443803 0.203 Uiso 1 1 calc R U . . .
C38A C 0.6069(14) 0.7327(19) 0.4105(11) 0.186(8) Uani 1 1 d . U . . .
H38C H 0.672350 0.760477 0.427049 0.223 Uiso 1 1 calc R U . . .
H38D H 0.599107 0.724490 0.362524 0.223 Uiso 1 1 calc R U . . .
Li2A Li 0.9831(9) 0.4769(10) 0.4797(5) 0.049(3) Uani 1 1 d . . . . .
O41A O 1.0407(6) 0.6073(6) 0.4496(3) 0.065(3) Uani 0.697(8) 1 d . U P A 1
O42A O 0.8756(5) 0.5082(5) 0.4005(3) 0.046(2) Uani 0.697(8) 1 d . U P A 1
O43A O 0.9537(8) 0.3218(7) 0.4392(5) 0.073(3) Uani 0.697(8) 1 d . U P A 1
O44A O 1.1208(6) 0.4242(9) 0.4929(5) 0.083(3) Uani 0.697(8) 1 d . U P A 1
C41A C 0.9977(10) 0.6291(10) 0.3833(6) 0.053(3) Uani 0.697(8) 1 d . U P A 1
H41C H 1.024017 0.583187 0.353591 0.064 Uiso 0.697(8) 1 calc R U P A 1
H41D H 1.008508 0.702685 0.372587 0.064 Uiso 0.697(8) 1 calc R U P A 1
C42A C 0.8930(10) 0.6082(10) 0.3775(7) 0.059(3) Uani 0.697(8) 1 d . U P A 1
H42C H 0.866634 0.661425 0.402907 0.071 Uiso 0.697(8) 1 calc R U P A 1
H42D H 0.859074 0.614728 0.331020 0.071 Uiso 0.697(8) 1 calc R U P A 1
C43A C 0.8763(10) 0.4369(10) 0.3507(4) 0.045(3) Uani 0.697(8) 1 d . U P A 1
H43C H 0.934835 0.444190 0.333285 0.054 Uiso 0.697(8) 1 calc R U P A 1
H43D H 0.819265 0.445316 0.314332 0.054 Uiso 0.697(8) 1 calc R U P A 1
C44A C 0.8745(14) 0.3306(13) 0.3857(8) 0.099(5) Uani 0.697(8) 1 d . U P A 1
H44C H 0.814441 0.324467 0.401481 0.119 Uiso 0.697(8) 1 calc R U P A 1
H44D H 0.876014 0.273205 0.354352 0.119 Uiso 0.697(8) 1 calc R U P A 1
C45A C 1.0453(18) 0.2858(18) 0.4262(12) 0.090(7) Uani 0.697(8) 1 d . U P A 1
H45C H 1.046809 0.208671 0.423932 0.108 Uiso 0.697(8) 1 calc R U P A 1
H45D H 1.054918 0.314573 0.384246 0.108 Uiso 0.697(8) 1 calc R U P A 1
C46A C 1.1158(17) 0.3220(19) 0.4784(11) 0.125(7) Uani 0.697(8) 1 d . U P A 1
H46C H 1.108065 0.284199 0.518161 0.150 Uiso 0.697(8) 1 calc R U P A 1
H46D H 1.178553 0.301128 0.470060 0.150 Uiso 0.697(8) 1 calc R U P A 1
C47A C 1.1703(12) 0.4872(18) 0.4558(12) 0.097(6) Uani 0.697(8) 1 d . U P A 1
H47C H 1.240311 0.478371 0.472041 0.116 Uiso 0.697(8) 1 calc R U P A 1
H47D H 1.153441 0.465760 0.409191 0.116 Uiso 0.697(8) 1 calc R U P A 1
C48A C 1.1452(12) 0.5927(17) 0.4615(9) 0.103(5) Uani 0.697(8) 1 d . U P A 1
H48C H 1.170633 0.634941 0.429549 0.123 Uiso 0.697(8) 1 calc R U P A 1
H48D H 1.175252 0.618069 0.505993 0.123 Uiso 0.697(8) 1 calc R U P A 1
O41" O 0.9493(9) 0.6014(10) 0.4155(7) 0.029(4) Uiso 0.303(8) 1 d D . P A 2
O42" O 0.8914(10) 0.4003(11) 0.4134(7) 0.039(4) Uiso 0.303(8) 1 d D . P A 2
O43" O 1.0600(12) 0.3462(12) 0.4910(8) 0.054(5) Uiso 0.303(8) 1 d D . P A 2
O44" O 1.1201(9) 0.5427(11) 0.4911(7) 0.038(4) Uiso 0.303(8) 1 d D . P A 2
C41" C 0.8731(16) 0.5649(19) 0.3613(12) 0.041(7) Uiso 0.303(8) 1 d D . P A 2
H41E H 0.880615 0.599294 0.320376 0.049 Uiso 0.303(8) 1 calc R U P A 2
H41F H 0.810457 0.586581 0.369563 0.049 Uiso 0.303(8) 1 calc R U P A 2
C42" C 0.872(6) 0.451(2) 0.3517(17) 0.20(4) Uiso 0.303(8) 1 d D . P A 2
H42E H 0.809024 0.428729 0.325617 0.237 Uiso 0.303(8) 1 calc R U P A 2
H42F H 0.921571 0.431271 0.327350 0.237 Uiso 0.303(8) 1 calc R U P A 2
C43" C 0.921(2) 0.294(2) 0.412(2) 0.074(12) Uiso 0.303(8) 1 d D . P A 2
H43E H 0.897707 0.265547 0.366769 0.089 Uiso 0.303(8) 1 calc R U P A 2
H43F H 0.892076 0.251805 0.442032 0.089 Uiso 0.303(8) 1 calc R U P A 2
C44" C 1.023(2) 0.288(4) 0.430(2) 0.063(14) Uiso 0.303(8) 1 d D . P A 2
H44E H 1.050620 0.316765 0.394540 0.076 Uiso 0.303(8) 1 calc R U P A 2
H44F H 1.042699 0.213925 0.436504 0.076 Uiso 0.303(8) 1 calc R U P A 2
C45" C 1.1598(16) 0.363(2) 0.5038(14) 0.056(7) Uiso 0.303(8) 1 d D . P A 2
H45E H 1.190663 0.305363 0.484453 0.067 Uiso 0.303(8) 1 calc R U P A 2
H45F H 1.186269 0.362955 0.551760 0.067 Uiso 0.303(8) 1 calc R U P A 2
C46" C 1.180(3) 0.464(2) 0.475(3) 0.11(2) Uiso 0.303(8) 1 d D . P A 2
H46E H 1.248274 0.482924 0.492900 0.127 Uiso 0.303(8) 1 calc R U P A 2
H46F H 1.169918 0.457178 0.427193 0.127 Uiso 0.303(8) 1 calc R U P A 2
C47" C 1.1142(16) 0.6403(16) 0.4558(10) 0.036(6) Uiso 0.303(8) 1 d D . P A 2
H47E H 1.176059 0.656346 0.444364 0.044 Uiso 0.303(8) 1 calc R U P A 2
H47F H 1.097803 0.698003 0.482773 0.044 Uiso 0.303(8) 1 calc R U P A 2
C48" C 1.0370(14) 0.626(2) 0.3950(12) 0.040(7) Uiso 0.303(8) 1 d D . P A 2
H48E H 1.028713 0.691130 0.368668 0.047 Uiso 0.303(8) 1 calc R U P A 2
H48F H 1.053975 0.569089 0.367901 0.047 Uiso 0.303(8) 1 calc R U P A 2
O51A O 0.9475(4) 0.4938(4) 0.5612(2) 0.0609(14) Uani 1 1 d D . . . .
C52A C 1.0118(7) 0.4923(8) 0.6233(3) 0.085(3) Uani 1 1 d D . . . .
H52C H 1.063763 0.543087 0.623070 0.102 Uiso 0.47(4) 1 calc R U P B 1
H52D H 1.041239 0.422205 0.630624 0.102 Uiso 0.47(4) 1 calc R U P B 1
H52E H 1.053459 0.554746 0.630496 0.102 Uiso 0.53(4) 1 calc R U P B 2
H52F H 1.051790 0.428540 0.629769 0.102 Uiso 0.53(4) 1 calc R U P B 2
C53A C 0.9687(16) 0.5162(16) 0.6762(7) 0.058(6) Uiso 0.47(4) 1 d D . P B 1
H53C H 0.951004 0.590612 0.677846 0.069 Uiso 0.47(4) 1 calc R U P B 1
H53D H 1.006895 0.492851 0.719190 0.069 Uiso 0.47(4) 1 calc R U P B 1
C54A C 0.8829(15) 0.4451(14) 0.6486(8) 0.045(5) Uiso 0.47(4) 1 d D . P B 1
H54C H 0.900463 0.370946 0.657041 0.054 Uiso 0.47(4) 1 calc R U P B 1
H54D H 0.828460 0.461591 0.668994 0.054 Uiso 0.47(4) 1 calc R U P B 1
C53" C 0.9341(13) 0.4929(14) 0.6696(6) 0.046(5) Uiso 0.53(4) 1 d D . P B 2
H53E H 0.961917 0.461454 0.712854 0.056 Uiso 0.53(4) 1 calc R U P B 2
H53F H 0.913644 0.565064 0.676353 0.056 Uiso 0.53(4) 1 calc R U P B 2
C54" C 0.8507(16) 0.4292(16) 0.6332(9) 0.073(6) Uiso 0.53(4) 1 d D . P B 2
H54E H 0.789937 0.446600 0.645882 0.088 Uiso 0.53(4) 1 calc R U P B 2
H54F H 0.862774 0.353177 0.637287 0.088 Uiso 0.53(4) 1 calc R U P B 2
C55A C 0.8549(7) 0.4686(9) 0.5705(5) 0.093(3) Uani 1 1 d D . . . .
H55C H 0.827784 0.406440 0.544894 0.112 Uiso 0.47(4) 1 calc R U P B 1
H55D H 0.809807 0.527847 0.559650 0.112 Uiso 0.47(4) 1 calc R U P B 1
H55E H 0.826097 0.416204 0.537140 0.112 Uiso 0.53(4) 1 calc R U P B 2
H55F H 0.814638 0.532062 0.562132 0.112 Uiso 0.53(4) 1 calc R U P B 2

loop_
_atom_site_aniso_label
_atom_site_aniso_U_11
_atom_site_aniso_U_22
_atom_site_aniso_U_33
_atom_site_aniso_U_23
_atom_site_aniso_U_13
_atom_site_aniso_U_12
B1 0.028(3) 0.024(3) 0.016(3) 0.001(2) 0.004(2) 0.001(3)
B2 0.032(3) 0.032(3) 0.020(3) -0.007(3) 0.009(3) -0.006(3)
C1 0.025(3) 0.020(3) 0.017(2) 0.005(2) 0.004(2) 0.004(2)
C2 0.029(3) 0.020(3) 0.017(2) 0.009(2) 0.004(2) 0.003(2)
C3 0.040(3) 0.026(3) 0.021(3) -0.001(2) 0.008(2) 0.003(2)
C4 0.046(4) 0.024(3) 0.029(3) -0.006(2) 0.012(3) 0.015(3)
C5 0.034(3) 0.041(3) 0.033(3) 0.010(3) 0.015(3) 0.015(3)
C6 0.024(3) 0.029(3) 0.030(3) 0.006(2) 0.006(2) 0.004(2)
C7 0.037(4) 0.038(4) 0.041(3) -0.011(3) 0.010(3) -0.009(3)
C11 0.033(3) 0.025(3) 0.017(3) -0.002(2) 0.009(2) 0.010(2)
C12 0.025(3) 0.033(3) 0.016(2) -0.003(2) 0.005(2) 0.010(2)
C13 0.035(4) 0.062(5) 0.025(3) -0.010(3) -0.002(3) 0.025(3)
C14 0.061(5) 0.065(5) 0.031(4) -0.001(3) -0.002(3) 0.044(4)
C15 0.087(6) 0.032(3) 0.029(3) 0.008(3) 0.015(4) 0.030(4)
C16 0.058(4) 0.025(3) 0.024(3) -0.002(2) 0.010(3) 0.009(3)
C17 0.034(3) 0.054(4) 0.041(4) -0.013(3) 0.014(3) -0.014(3)
C21 0.027(3) 0.023(3) 0.019(3) 0.003(2) 0.006(2) 0.007(2)
C22 0.032(3) 0.034(3) 0.020(3) 0.006(2) 0.010(2) 0.003(3)
Li1 0.033(5) 0.031(5) 0.020(4) 0.008(4) -0.003(4) -0.006(4)
O31 0.033(2) 0.029(2) 0.030(2) 0.0022(16) 0.0114(17) -0.0002(17)
O32 0.035(2) 0.036(2) 0.047(3) 0.005(2) 0.006(2) -0.0029(19)
O33 0.035(2) 0.049(3) 0.027(2) -0.0045(19) 0.0006(17) 0.006(2)
O34 0.039(3) 0.035(2) 0.039(2) 0.0098(19) 0.016(2) 0.0017(19)
C31 0.033(3) 0.045(4) 0.032(3) 0.003(3) 0.018(3) 0.006(3)
C32 0.038(4) 0.038(3) 0.039(3) 0.000(3) 0.015(3) 0.008(3)
C33 0.046(4) 0.059(5) 0.058(4) -0.025(4) 0.006(4) -0.006(3)
C34 0.040(4) 0.058(4) 0.053(4) -0.023(4) 0.004(3) -0.006(3)
C35 0.037(4) 0.076(5) 0.023(3) 0.014(3) 0.004(3) 0.000(3)
C36 0.034(4) 0.052(4) 0.056(4) 0.034(3) 0.012(3) 0.015(3)
C37 0.056(4) 0.029(3) 0.040(4) 0.003(3) 0.022(3) -0.005(3)
C38 0.046(4) 0.025(3) 0.042(4) 0.001(3) 0.013(3) -0.009(3)
Li2 0.041(6) 0.033(5) 0.034(5) 0.001(4) 0.012(4) 0.001(5)
O41 0.033(2) 0.039(2) 0.029(2) 0.0011(17) 0.0083(17) -0.0056(18)
O42 0.042(2) 0.036(2) 0.033(2) 0.0022(18) 0.0128(19) 0.0006(19)
O43 0.035(2) 0.042(3) 0.041(2) -0.002(2) 0.0078(19) 0.000(2)
O44 0.037(2) 0.035(2) 0.032(2) -0.0033(18) 0.0013(18) -0.0014(18)
C41 0.043(4) 0.049(4) 0.024(3) 0.006(3) 0.002(3) -0.006(3)
C42 0.043(4) 0.046(4) 0.032(3) 0.010(3) 0.007(3) 0.004(3)
C43 0.045(4) 0.046(4) 0.047(4) 0.003(3) 0.024(3) -0.006(3)
C44 0.035(4) 0.037(4) 0.064(4) -0.003(3) 0.018(3) -0.007(3)
C45 0.033(3) 0.042(4) 0.049(4) -0.004(3) 0.013(3) 0.005(3)
C46 0.042(4) 0.039(4) 0.044(4) 0.000(3) 0.005(3) 0.008(3)
C47 0.044(4) 0.038(4) 0.039(4) -0.005(3) 0.006(3) -0.009(3)
C48 0.035(3) 0.041(4) 0.038(3) -0.004(3) 0.006(3) -0.012(3)
O51 0.046(3) 0.057(3) 0.023(2) -0.0040(19) 0.0089(19) 0.013(2)
C52 0.045(4) 0.076(5) 0.046(4) -0.008(4) 0.011(3) 0.014(4)
C53 0.097(7) 0.111(8) 0.044(5) -0.013(5) 0.024(5) 0.033(6)
C54 0.087(6) 0.055(4) 0.040(4) -0.010(3) 0.031(4) -0.009(4)
C55 0.071(5) 0.082(6) 0.032(4) 0.008(4) 0.008(4) 0.023(4)
B1A 0.033(3) 0.018(3) 0.026(3) -0.003(2) 0.006(3) -0.006(3)
B2A 0.029(3) 0.021(3) 0.026(3) 0.003(2) 0.005(3) 0.003(3)
C1A 0.049(4) 0.017(3) 0.011(2) 0.003(2) 0.004(2) 0.002(2)
C2A 0.041(3) 0.019(3) 0.019(3) 0.004(2) 0.009(2) -0.001(2)
C3A 0.059(4) 0.024(3) 0.031(3) 0.011(2) 0.023(3) 0.012(3)
C4A 0.106(7) 0.028(4) 0.039(4) 0.005(3) 0.043(4) 0.014(4)
C5A 0.131(8) 0.019(3) 0.026(3) -0.011(2) 0.029(4) -0.009(4)
C6A 0.077(5) 0.027(3) 0.019(3) -0.002(2) 0.007(3) -0.010(3)
C7A 0.033(3) 0.036(3) 0.040(3) 0.001(3) 0.008(3) -0.012(3)
C11A 0.025(3) 0.019(3) 0.020(3) -0.006(2) 0.005(2) 0.000(2)
C12A 0.040(3) 0.017(3) 0.015(2) -0.005(2) 0.011(2) -0.001(2)
C13A 0.032(3) 0.025(3) 0.022(3) -0.001(2) 0.009(2) -0.005(2)
C14A 0.047(4) 0.026(3) 0.020(3) 0.002(2) 0.012(3) -0.005(3)
C15A 0.045(4) 0.028(3) 0.022(3) 0.001(2) 0.001(3) 0.007(3)
C16A 0.027(3) 0.035(3) 0.023(3) -0.004(2) 0.001(2) -0.004(2)
C17A 0.027(3) 0.039(3) 0.035(3) 0.004(3) 0.002(3) -0.002(3)
C21A 0.044(3) 0.018(3) 0.021(3) -0.002(2) 0.017(2) -0.008(2)
C22A 0.030(3) 0.030(3) 0.020(3) -0.001(2) 0.003(2) -0.001(2)
Li1A 0.066(6) 0.021(5) 0.029(5) -0.002(4) 0.016(5) -0.003(4)
O31A 0.153(6) 0.115(6) 0.084(4) -0.018(4) 0.071(4) -0.060(5)
O32A 0.109(5) 0.047(3) 0.049(3) 0.001(2) 0.027(3) 0.020(3)
O33A 0.069(3) 0.078(4) 0.050(3) -0.001(3) 0.007(3) 0.011(3)
O34A 0.193(7) 0.043(3) 0.045(3) 0.012(3) 0.016(4) 0.004(4)
C31A 0.095(7) 0.118(8) 0.090(6) -0.005(6) 0.056(6) 0.022(6)
C32A 0.114(7) 0.091(7) 0.091(7) 0.015(6) 0.027(6) 0.050(6)
C33A 0.077(5) 0.049(4) 0.044(4) -0.017(3) 0.012(4) -0.010(4)
C34A 0.070(5) 0.069(5) 0.048(4) -0.017(4) 0.004(4) -0.012(4)
C35A 0.088(6) 0.061(5) 0.051(5) 0.012(4) -0.007(4) 0.025(4)
C36A 0.208(10) 0.084(7) 0.042(5) -0.005(5) -0.008(6) 0.053(7)
C37A 0.237(13) 0.117(9) 0.158(10) 0.066(8) 0.055(9) -0.079(9)
C38A 0.169(11) 0.184(13) 0.228(13) 0.005(11) 0.090(10) -0.049(10)
Li2A 0.054(7) 0.059(7) 0.036(6) 0.005(5) 0.016(5) -0.001(6)
O41A 0.081(6) 0.073(5) 0.042(4) -0.009(4) 0.017(4) -0.029(4)
O42A 0.044(4) 0.058(4) 0.039(4) 0.010(3) 0.013(3) 0.001(3)
O43A 0.090(6) 0.053(5) 0.083(7) 0.027(5) 0.032(6) 0.010(5)
O44A 0.064(5) 0.112(7) 0.077(6) 0.039(5) 0.022(4) 0.004(5)
C41A 0.060(8) 0.053(6) 0.043(6) 0.011(5) 0.005(6) -0.011(6)
C42A 0.075(8) 0.050(7) 0.053(7) 0.015(6) 0.017(6) 0.017(6)
C43A 0.044(6) 0.064(6) 0.021(4) -0.006(4) -0.003(4) -0.005(5)
C44A 0.119(10) 0.072(8) 0.099(10) 0.015(8) 0.011(8) -0.021(8)
C45A 0.124(12) 0.057(9) 0.098(12) 0.003(7) 0.043(10) 0.029(9)
C46A 0.114(11) 0.135(12) 0.126(12) 0.033(10) 0.026(10) 0.017(10)
C47A 0.045(7) 0.136(12) 0.119(11) 0.034(10) 0.036(7) 0.003(7)
C48A 0.086(9) 0.112(11) 0.100(10) 0.014(9) 0.001(8) -0.037(9)
O51A 0.067(3) 0.080(4) 0.039(3) 0.009(3) 0.018(2) -0.015(3)
C52A 0.138(9) 0.072(6) 0.035(4) 0.002(4) -0.001(5) 0.021(6)
C55A 0.093(7) 0.112(8) 0.095(7) -0.017(6) 0.065(6) -0.029(6)

loop_
_atom_type_symbol
_atom_type_description
_atom_type_scat_dispersion_real
_atom_type_scat_dispersion_imag
_atom_type_scat_source
C C 0.0033 0.0016 'International Tables Vol C Tables 4.2.6.8 and 6.1.1.4'
H H 0.0000 0.0000 'International Tables Vol C Tables 4.2.6.8 and 6.1.1.4'
Li Li -0.0003 0.0001 'International Tables Vol C Tables 4.2.6.8 and 6.1.1.4'
B B 0.0013 0.0007 'International Tables Vol C Tables 4.2.6.8 and 6.1.1.4'
O O 0.0106 0.0060 'International Tables Vol C Tables 4.2.6.8 and 6.1.1.4'

loop_
_geom_angle_atom_site_label_1
_geom_angle_atom_site_label_2
_geom_angle_atom_site_label_3
_geom_angle
C1 B1 C7 115.3(5)
C1 B1 C11 104.2(4)
C7 B1 C11 115.9(5)
C1 B1 C21 104.0(4)
C7 B1 C21 111.6(4)
C11 B1 C21 104.6(4)
C17 B2 C12 115.3(5)
C17 B2 C2 114.2(5)
C12 B2 C2 105.4(4)
C17 B2 C22 112.0(5)
C12 B2 C22 104.0(4)
C2 B2 C22 104.8(5)
C6 C1 C2 117.7(5)
C6 C1 B1 127.3(5)
C2 C1 B1 115.0(4)
C3 C2 C1 118.0(5)
C3 C2 B2 127.1(5)
C1 C2 B2 114.9(4)
C4 C3 C2 122.1(5)
C5 C4 C3 119.9(5)
C4 C5 C6 119.8(5)
C5 C6 C1 122.5(5)
C16 C11 C12 118.5(5)
C16 C11 B1 126.5(5)
C12 C11 B1 115.0(5)
C13 C12 C11 118.6(5)
C13 C12 B2 126.1(6)
C11 C12 B2 115.4(5)
C14 C13 C12 121.2(7)
C15 C14 C13 120.7(6)
C14 C15 C16 119.5(6)
C11 C16 C15 121.5(6)
C22 C21 B1 113.2(4)
C22 C21 Li1 71.7(3)
B1 C21 Li1 175.1(4)
C21 C22 B2 110.8(4)
C21 C22 Li1 69.8(3)
B2 C22 Li1 179.3(5)
O33 Li1 O31 118.9(4)
O33 Li1 O34 77.5(3)
O31 Li1 O34 80.2(3)
O33 Li1 C21 103.5(4)
O31 Li1 C21 135.8(5)
O34 Li1 C21 123.3(5)
O33 Li1 O32 76.4(3)
O31 Li1 O32 75.4(3)
O34 Li1 O32 129.0(4)
C21 Li1 O32 105.1(4)
O33 Li1 C22 139.1(5)
O31 Li1 C22 101.9(4)
O34 Li1 C22 108.2(4)
C21 Li1 C22 38.6(2)
O32 Li1 C22 120.2(4)
C38 O31 C31 115.0(4)
C38 O31 Li1 108.7(4)
C31 O31 Li1 113.7(4)
C32 O32 C33 112.2(5)
C32 O32 Li1 108.1(4)
C33 O32 Li1 108.0(4)
C35 O33 C34 116.6(5)
C35 O33 Li1 114.8(5)
C34 O33 Li1 111.5(5)
C36 O34 C37 112.2(4)
C36 O34 Li1 107.9(4)
C37 O34 Li1 108.2(4)
O31 C31 C32 106.4(4)
O32 C32 C31 109.2(5)
O32 C33 C34 105.7(5)
O33 C34 C33 110.4(6)
O33 C35 C36 105.9(5)
O34 C36 C35 110.8(5)
O34 C37 C38 106.4(5)
O31 C38 C37 111.5(5)
O51 Li2 O43 111.2(5)
O51 Li2 O42 109.0(5)
O43 Li2 O42 81.8(4)
O51 Li2 O41 112.9(5)
O43 Li2 O41 135.8(5)
O42 Li2 O41 82.7(4)
O51 Li2 O44 114.5(5)
O43 Li2 O44 82.1(4)
O42 Li2 O44 136.6(5)
O41 Li2 O44 81.5(4)
C41 O41 C48 113.2(4)
C41 O41 Li2 107.3(4)
C48 O41 Li2 110.2(4)
C42 O42 C43 113.5(4)
C42 O42 Li2 109.4(4)
C43 O42 Li2 110.1(5)
C45 O43 C44 114.3(5)
C45 O43 Li2 109.7(5)
C44 O43 Li2 109.2(5)
C46 O44 C47 114.5(4)
C46 O44 Li2 107.4(4)
C47 O44 Li2 107.2(4)
O41 C41 C42 106.8(5)
O42 C42 C41 110.0(5)
O42 C43 C44 105.1(5)
O43 C44 C43 111.2(5)
O43 C45 C46 105.8(5)
O44 C46 C45 110.9(5)
O44 C47 C48 106.7(5)
O41 C48 C47 109.9(5)
C55 O51 C52 109.7(5)
C55 O51 Li2 125.9(5)
C52 O51 Li2 120.2(5)
O51 C52 C53 107.4(6)
C52 C53 C54 103.3(6)
C55 C54 C53 102.1(5)
O51 C55 C54 107.0(6)
C11A B1A C1A 103.5(4)
C11A B1A C7A 115.7(5)
C1A B1A C7A 116.3(5)
C11A B1A C21A 104.3(4)
C1A B1A C21A 106.3(4)
C7A B1A C21A 109.6(4)
C2A B2A C12A 104.3(4)
C2A B2A C17A 115.6(5)
C12A B2A C17A 115.1(4)
C2A B2A C22A 104.3(4)
C12A B2A C22A 105.6(4)
C17A B2A C22A 110.8(5)
C6A C1A C2A 118.2(5)
C6A C1A B1A 127.1(5)
C2A C1A B1A 114.7(4)
C3A C2A C1A 117.7(5)
C3A C2A B2A 127.3(5)
C1A C2A B2A 115.0(4)
C4A C3A C2A 122.7(6)
C5A C4A C3A 118.8(6)
C4A C5A C6A 121.0(6)
C5A C6A C1A 121.5(7)
C16A C11A C12A 118.4(5)
C16A C11A B1A 126.4(5)
C12A C11A B1A 115.1(5)
C13A C12A C11A 118.7(5)
C13A C12A B2A 126.4(5)
C11A C12A B2A 114.9(4)
C12A C13A C14A 121.9(5)
C15A C14A C13A 119.0(5)
C14A C15A C16A 119.7(5)
C15A C16A C11A 122.1(5)
C22A C21A B1A 112.6(4)
C22A C21A Li1A 74.8(4)
B1A C21A Li1A 172.6(5)
C21A C22A B2A 110.9(4)
C21A C22A Li1A 67.0(4)
B2A C22A Li1A 177.4(5)
O32A Li1A O34A 143.8(5)
O32A Li1A O33A 79.4(4)
O34A Li1A O33A 79.4(5)
O32A Li1A O31A 76.7(4)
O34A Li1A O31A 81.5(5)
O33A Li1A O31A 106.2(5)
O32A Li1A C21A 109.8(5)
O34A Li1A C21A 104.1(4)
O33A Li1A C21A 146.0(5)
O31A Li1A C21A 107.7(5)
O32A Li1A C22A 106.6(4)
O34A Li1A C22A 107.7(5)
O33A Li1A C22A 108.1(5)
O31A Li1A C22A 145.6(6)
C21A Li1A C22A 38.2(2)
C38A O31A C31A 121.2(12)
C38A O31A Li1A 105.7(10)
C31A O31A Li1A 111.0(6)
C32A O32A C33A 114.7(7)
C32A O32A Li1A 116.6(7)
C33A O32A Li1A 110.6(6)
C34A O33A C35A 112.8(6)
C34A O33A Li1A 110.5(5)
C35A O33A Li1A 113.3(6)
C36A O34A C37A 115.4(10)
C36A O34A Li1A 109.3(7)
C37A O34A Li1A 109.3(9)
O31A C31A C32A 108.2(8)
O32A C32A C31A 113.8(8)
O32A C33A C34A 109.3(6)
O33A C34A C33A 107.3(6)
O33A C35A C36A 103.8(7)
O34A C36A C35A 114.0(9)
C38A C37A O34A 116.6(12)
C37A C38A O31A 126.7(16)
O51A Li2A O42" 115.1(7)
O51A Li2A O43" 104.0(7)
O42" Li2A O43" 85.8(8)
O51A Li2A O41A 113.3(7)
O51A Li2A O42A 113.8(6)
O41A Li2A O42A 82.5(5)
O51A Li2A O44A 111.1(6)
O41A Li2A O44A 82.4(6)
O42A Li2A O44A 134.9(6)
O51A Li2A O41" 115.1(7)
O42" Li2A O41" 84.4(7)
O43" Li2A O41" 140.2(8)
O51A Li2A O44" 106.4(7)
O42" Li2A O44" 138.3(8)
O43" Li2A O44" 81.1(7)
O41" Li2A O44" 80.9(6)
O51A Li2A O43A 112.9(6)
O41A Li2A O43A 133.8(6)
O42A Li2A O43A 79.4(5)
O44A Li2A O43A 81.1(6)
O51A Li2A C44" 124.1(14)
O42" Li2A C44" 56.6(7)
O43" Li2A C44" 31.3(8)
O41" Li2A C44" 118.2(13)
O44" Li2A C44" 97.5(10)
O51A Li2A C46A 114.5(7)
O41A Li2A C46A 105.2(7)
O42A Li2A C46A 122.2(7)
O44A Li2A C46A 27.8(6)
O43A Li2A C46A 53.7(7)
O51A Li2A C43" 115.8(10)
O42" Li2A C43" 28.8(7)
O43" Li2A C43" 57.2(7)
O41" Li2A C43" 108.3(9)
O44" Li2A C43" 125.5(9)
C44" Li2A C43" 30.0(6)
C41A O41A C48A 113.2(11)
C41A O41A Li2A 110.5(7)
C48A O41A Li2A 108.1(10)
C43A O42A C42A 108.2(9)
C43A O42A Li2A 110.6(7)
C42A O42A Li2A 107.3(8)
C44A O43A C45A 118.1(14)
C44A O43A Li2A 106.8(9)
C45A O43A Li2A 104.9(11)
C46A O44A C47A 116.2(16)
C46A O44A Li2A 106.9(13)
C47A O44A Li2A 108.9(10)
O41A C41A C42A 104.6(9)
O42A C42A C41A 112.6(9)
O42A C43A C44A 102.7(10)
O43A C44A C43A 110.5(12)
C46A C45A O43A 105.6(18)
O44A C46A C45A 120(2)
O44A C46A Li2A 45.3(9)
C45A C46A Li2A 82.4(14)
C48A C47A O44A 109.5(14)
C47A C48A O41A 112.1(13)
C48" O41" C41" 112.7(16)
C48" O41" Li2A 105.6(13)
C41" O41" Li2A 106.4(12)
C42" O42" C43" 114(3)
C42" O42" Li2A 112(2)
C43" O42" Li2A 110.2(16)
C45" O43" C44" 113(2)
C45" O43" Li2A 114.0(15)
C44" O43" Li2A 104(2)
C46" O44" C47" 118.0(19)
C46" O44" Li2A 107(2)
C47" O44" Li2A 110.0(12)
O41" C41" C42" 114(3)
O42" C42" C41" 110(3)
O42" C43" C44" 109(3)
O42" C43" Li2A 41.0(11)
C44" C43" Li2A 73(2)
C43" C44" O43" 111(3)
C43" C44" Li2A 77(2)
O43" C44" Li2A 44.7(14)
O43" C45" C46" 110(3)
O44" C46" C45" 110(3)
O44" C47" C48" 106.2(18)
O41" C48" C47" 107.4(18)
C52A O51A C55A 107.9(6)
C52A O51A Li2A 125.0(6)
C55A O51A Li2A 122.9(6)
O51A C52A C53A 114.0(10)
O51A C52A C53" 98.9(8)
C52A C53A C54A 91.7(11)
C55A C54A C53A 105.4(10)
C54" C53" C52A 105.4(10)
C53" C54" C55A 94.7(11)
O51A C55A C54A 98.7(8)
O51A C55A C54" 116.1(11)

loop_
_geom_bond_atom_site_label_1
_geom_bond_atom_site_label_2
_geom_bond_distance
B1 C1 1.617(7)
B1 C7 1.632(8)
B1 C11 1.633(8)
B1 C21 1.684(7)
B2 C17 1.628(9)
B2 C12 1.623(9)
B2 C2 1.630(8)
B2 C22 1.677(8)
C1 C6 1.407(7)
C1 C2 1.440(7)
C2 C3 1.409(7)
C3 C4 1.390(8)
C4 C5 1.374(9)
C5 C6 1.386(8)
C11 C16 1.398(8)
C11 C12 1.423(8)
C12 C13 1.403(8)
C13 C14 1.384(10)
C14 C15 1.365(11)
C15 C16 1.400(9)
C21 C22 1.552(8)
C21 Li1 2.334(10)
C22 Li1 2.361(10)
Li1 O33 2.036(10)
Li1 O31 2.061(10)
Li1 O34 2.235(10)
Li1 O32 2.343(10)
O31 C38 1.436(7)
O31 C31 1.443(6)
O32 C32 1.430(7)
O32 C33 1.442(8)
O33 C35 1.419(8)
O33 C34 1.456(8)
O34 C36 1.431(8)
O34 C37 1.462(7)
C31 C32 1.501(9)
C33 C34 1.470(9)
C35 C36 1.503(10)
C37 C38 1.514(9)
Li2 O51 1.901(10)
Li2 O43 2.038(11)
Li2 O42 2.044(10)
Li2 O41 2.051(11)
Li2 O44 2.106(11)
O41 C41 1.439(6)
O41 C48 1.444(7)
O42 C42 1.422(7)
O42 C43 1.450(7)
O43 C45 1.433(7)
O43 C44 1.441(8)
O44 C46 1.436(7)
O44 C47 1.433(7)
C41 C42 1.508(9)
C43 C44 1.485(10)
C45 C46 1.520(9)
C47 C48 1.506(9)
O51 C55 1.423(7)
O51 C52 1.424(7)
C52 C53 1.459(9)
C53 C54 1.537(11)
C54 C55 1.516(9)
B1A C11A 1.623(8)
B1A C1A 1.632(8)
B1A C7A 1.633(8)
B1A C21A 1.662(8)
B2A C2A 1.611(8)
B2A C12A 1.634(8)
B2A C17A 1.643(8)
B2A C22A 1.691(8)
C1A C6A 1.402(8)
C1A C2A 1.428(8)
C2A C3A 1.408(7)
C3A C4A 1.398(10)
C4A C5A 1.351(11)
C5A C6A 1.400(10)
C11A C16A 1.402(8)
C11A C12A 1.415(7)
C12A C13A 1.400(7)
C13A C14A 1.403(8)
C14A C15A 1.384(8)
C15A C16A 1.390(8)
C21A C22A 1.551(8)
C21A Li1A 2.309(11)
C22A Li1A 2.420(10)
Li1A O32A 2.050(11)
Li1A O34A 2.059(11)
Li1A O33A 2.124(12)
Li1A O31A 2.158(12)
O31A C38A 1.33(2)
O31A C31A 1.411(12)
O32A C32A 1.319(11)
O32A C33A 1.407(9)
O33A C34A 1.416(9)
O33A C35A 1.426(9)
O34A C36A 1.392(14)
O34A C37A 1.452(17)
C31A C32A 1.478(14)
C33A C34A 1.496(11)
C35A C36A 1.514(13)
C37A C38A 1.30(2)
Li2A O51A 1.897(11)
Li2A O42" 1.950(19)
Li2A O43" 1.99(2)
Li2A O41A 2.026(14)
Li2A O42A 2.035(13)
Li2A O44A 2.045(15)
Li2A O41" 2.072(18)
Li2A O44" 2.099(18)
Li2A O43A 2.166(16)
Li2A C44" 2.75(4)
Li2A C46A 2.75(3)
Li2A C43" 2.79(3)
O41A C41A 1.414(13)
O41A C48A 1.474(19)
O42A C43A 1.389(13)
O42A C42A 1.410(14)
O43A C44A 1.410(19)
O43A C45A 1.47(2)
O44A C46A 1.34(2)
O44A C47A 1.42(2)
C41A C42A 1.501(19)
C43A C44A 1.550(19)
C45A C46A 1.39(3)
C47A C48A 1.41(3)
O41" C48" 1.45(2)
O41" C41" 1.46(2)
O42" C42" 1.42(3)
O42" C43" 1.43(2)
O43" C45" 1.41(2)
O43" C44" 1.47(3)
O44" C46" 1.42(3)
O44" C47" 1.45(2)
C41" C42" 1.48(3)
C43" C44" 1.43(3)
C45" C46" 1.48(3)
C47" C48" 1.50(2)
O51A C52A 1.415(9)
O51A C55A 1.420(9)
C52A C53A 1.414(15)
C52A C53" 1.629(14)
C53A C54A 1.535(19)
C54A C55A 1.623(15)
C53" C54" 1.506(18)
C54" C55A 1.420(15)

loop_
_geom_torsion_atom_site_label_1
_geom_torsion_atom_site_label_2
_geom_torsion_atom_site_label_3
_geom_torsion_atom_site_label_4
_geom_torsion
C7 B1 C1 C6 0.2(8)
C11 B1 C1 C6 -128.0(5)
C21 B1 C1 C6 122.7(5)
C7 B1 C1 C2 -178.1(5)
C11 B1 C1 C2 53.7(5)
C21 B1 C1 C2 -55.6(5)
C6 C1 C2 C3 -0.6(7)
B1 C1 C2 C3 177.9(5)
C6 C1 C2 B2 -179.7(5)
B1 C1 C2 B2 -1.2(6)
C17 B2 C2 C3 2.1(8)
C12 B2 C2 C3 129.7(5)
C22 B2 C2 C3 -120.9(5)
C17 B2 C2 C1 -178.8(5)
C12 B2 C2 C1 -51.2(6)
C22 B2 C2 C1 58.2(5)
C1 C2 C3 C4 1.8(7)
B2 C2 C3 C4 -179.2(5)
C2 C3 C4 C5 -0.5(8)
C3 C4 C5 C6 -1.9(8)
C4 C5 C6 C1 3.1(8)
C2 C1 C6 C5 -1.8(7)
B1 C1 C6 C5 179.9(5)
C1 B1 C11 C16 125.0(5)
C7 B1 C11 C16 -2.8(7)
C21 B1 C11 C16 -126.1(5)
C1 B1 C11 C12 -54.8(5)
C7 B1 C11 C12 177.4(4)
C21 B1 C11 C12 54.1(5)
C16 C11 C12 C13 1.6(7)
B1 C11 C12 C13 -178.6(4)
C16 C11 C12 B2 -177.3(4)
B1 C11 C12 B2 2.5(6)
C17 B2 C12 C13 -1.4(7)
C2 B2 C12 C13 -128.3(5)
C22 B2 C12 C13 121.7(5)
C17 B2 C12 C11 177.4(4)
C2 B2 C12 C11 50.5(5)
C22 B2 C12 C11 -59.6(5)
C11 C12 C13 C14 -1.1(8)
B2 C12 C13 C14 177.6(5)
C12 C13 C14 C15 -0.9(9)
C13 C14 C15 C16 2.4(9)
C12 C11 C16 C15 -0.1(8)
B1 C11 C16 C15 -179.9(5)
C14 C15 C16 C11 -1.9(9)
C1 B1 C21 C22 56.0(6)
C7 B1 C21 C22 -179.1(5)
C11 B1 C21 C22 -53.1(5)
B1 C21 C22 B2 -1.4(6)
Li1 C21 C22 B2 179.6(5)
B1 C21 C22 Li1 178.9(5)
C17 B2 C22 C21 -178.4(5)
C12 B2 C22 C21 56.4(6)
C2 B2 C22 C21 -54.1(6)
C38 O31 C31 C32 -179.0(5)
Li1 O31 C31 C32 -52.8(6)
C33 O32 C32 C31 85.7(6)
Li1 O32 C32 C31 -33.3(6)
O31 C31 C32 O32 55.7(6)
C32 O32 C33 C34 -155.1(6)
Li1 O32 C33 C34 -36.0(7)
C35 O33 C34 C33 82.3(7)
Li1 O33 C34 C33 -52.3(7)
O32 C33 C34 O33 58.2(8)
C34 O33 C35 C36 -179.5(5)
Li1 O33 C35 C36 -46.4(6)
C37 O34 C36 C35 85.2(6)
Li1 O34 C36 C35 -33.9(6)
O33 C35 C36 O34 52.3(6)
C36 O34 C37 C38 -153.0(5)
Li1 O34 C37 C38 -34.1(6)
C31 O31 C38 C37 80.4(6)
Li1 O31 C38 C37 -48.4(6)
O34 C37 C38 O31 55.9(6)
C48 O41 C41 C42 -167.2(5)
Li2 O41 C41 C42 -45.4(6)
C43 O42 C42 C41 89.4(6)
Li2 O42 C42 C41 -34.0(6)
O41 C41 C42 O42 53.7(6)
C42 O42 C43 C44 -166.0(5)
Li2 O42 C43 C44 -43.0(6)
C45 O43 C44 C43 87.5(6)
Li2 O43 C44 C43 -35.8(7)
O42 C43 C44 O43 52.1(7)
C44 O43 C45 C46 -168.6(5)
Li2 O43 C45 C46 -45.5(6)
C47 O44 C46 C45 83.9(6)
Li2 O44 C46 C45 -35.0(6)
O43 C45 C46 O44 54.3(7)
C46 O44 C47 C48 -165.6(5)
Li2 O44 C47 C48 -46.6(6)
C41 O41 C48 C47 86.3(6)
Li2 O41 C48 C47 -33.9(6)
O44 C47 C48 O41 54.4(6)
C55 O51 C52 C53 16.3(9)
Li2 O51 C52 C53 174.7(7)
O51 C52 C53 C54 -30.0(9)
C52 C53 C54 C55 31.5(9)
C52 O51 C55 C54 4.8(8)
Li2 O51 C55 C54 -152.0(6)
C53 C54 C55 O51 -22.5(9)
C11A B1A C1A C6A 124.8(5)
C7A B1A C1A C6A -3.3(8)
C21A B1A C1A C6A -125.7(5)
C11A B1A C1A C2A -55.9(5)
C7A B1A C1A C2A 176.0(4)
C21A B1A C1A C2A 53.7(5)
C6A C1A C2A C3A 3.9(7)
B1A C1A C2A C3A -175.5(4)
C6A C1A C2A B2A -176.9(4)
B1A C1A C2A B2A 3.7(6)
C12A B2A C2A C3A -129.9(5)
C17A B2A C2A C3A -2.5(7)
C22A B2A C2A C3A 119.5(5)
C12A B2A C2A C1A 51.0(5)
C17A B2A C2A C1A 178.4(4)
C22A B2A C2A C1A -59.6(5)
C1A C2A C3A C4A -3.8(8)
B2A C2A C3A C4A 177.2(5)
C2A C3A C4A C5A 1.6(9)
C3A C4A C5A C6A 0.4(9)
C4A C5A C6A C1A -0.1(9)
C2A C1A C6A C5A -2.1(8)
B1A C1A C6A C5A 177.2(5)
C1A B1A C11A C16A -130.4(5)
C7A B1A C11A C16A -1.9(7)
C21A B1A C11A C16A 118.5(6)
C1A B1A C11A C12A 52.4(5)
C7A B1A C11A C12A -179.2(4)
C21A B1A C11A C12A -58.7(5)
C16A C11A C12A C13A 4.0(7)
B1A C11A C12A C13A -178.5(4)
C16A C11A C12A B2A -175.4(4)
B1A C11A C12A B2A 2.0(6)
C2A B2A C12A C13A 125.9(5)
C17A B2A C12A C13A -1.8(7)
C22A B2A C12A C13A -124.4(5)
C2A B2A C12A C11A -54.7(5)
C17A B2A C12A C11A 177.5(4)
C22A B2A C12A C11A 54.9(6)
C11A C12A C13A C14A -0.8(7)
B2A C12A C13A C14A 178.6(5)
C12A C13A C14A C15A -2.4(8)
C13A C14A C15A C16A 2.2(8)
C14A C15A C16A C11A 1.2(8)
C12A C11A C16A C15A -4.3(7)
B1A C11A C16A C15A 178.6(5)
C11A B1A C21A C22A 56.6(6)
C1A B1A C21A C22A -52.5(6)
C7A B1A C21A C22A -179.0(5)
B1A C21A C22A B2A -1.9(6)
Li1A C21A C22A B2A 178.5(5)
B1A C21A C22A Li1A 179.6(5)
C2A B2A C22A C21A 56.7(6)
C12A B2A C22A C21A -52.9(6)
C17A B2A C22A C21A -178.2(5)
C38A O31A C31A C32A -159.4(13)
Li1A O31A C31A C32A -34.6(11)
C33A O32A C32A C31A 104.0(11)
Li1A O32A C32A C31A -27.6(12)
O31A C31A C32A O32A 41.3(14)
C32A O32A C33A C34A -91.1(8)
Li1A O32A C33A C34A 43.4(7)
C35A O33A C34A C33A 164.5(7)
Li1A O33A C34A C33A 36.5(8)
O32A C33A C34A O33A -53.0(8)
C34A O33A C35A C36A -159.8(8)
Li1A O33A C35A C36A -33.2(9)
C37A O34A C36A C35A 81.3(14)
Li1A O34A C36A C35A -42.3(11)
O33A C35A C36A O34A 50.2(12)
C36A O34A C37A C38A -118.4(19)
Li1A O34A C37A C38A 5(2)
O34A C37A C38A O31A -7(4)
C31A O31A C38A C37A 131(2)
Li1A O31A C38A C37A 4(3)
C48A O41A C41A C42A 162.9(12)
Li2A O41A C41A C42A 41.4(12)
C43A O42A C42A C41A -82.4(13)
Li2A O42A C42A C41A 36.9(12)
O41A C41A C42A O42A -52.9(14)
C42A O42A C43A C44A 170.4(11)
Li2A O42A C43A C44A 53.2(12)
C45A O43A C44A C43A -84(2)
Li2A O43A C44A C43A 33.8(15)
O42A C43A C44A O43A -58.2(16)
C44A O43A C45A C46A 157.4(17)
Li2A O43A C45A C46A 39(2)
C47A O44A C46A C45A -83(3)
Li2A O44A C46A C45A 39(3)
C47A O44A C46A Li2A -121.8(16)
O43A C45A C46A O44A -55(3)
O43A C45A C46A Li2A -28.6(15)
C46A O44A C47A C48A 162.1(18)
Li2A O44A C47A C48A 41(2)
O44A C47A C48A O41A -49(2)
C41A O41A C48A C47A -91.5(18)
Li2A O41A C48A C47A 31.3(18)
C48" O41" C41" C42" 90(4)
Li2A O41" C41" C42" -25(4)
C43" O42" C42" C41" -162(4)
Li2A O42" C42" C41" -36(7)
O41" C41" C42" O42" 41(7)
C42" O42" C43" C44" 98(5)
Li2A O42" C43" C44" -30(4)
C42" O42" C43" Li2A 128(4)
O42" C43" C44" O43" 49(5)
Li2A C43" C44" O43" 29(3)
O42" C43" C44" Li2A 20(3)
C45" O43" C44" C43" -167(3)
Li2A O43" C44" C43" -42(4)
C45" O43" C44" Li2A -124(2)
C44" O43" C45" C46" 92(4)
Li2A O43" C45" C46" -27(3)
C47" O44" C46" C45" -166(3)
Li2A O44" C46" C45" -42(4)
O43" C45" C46" O44" 46(5)
C46" O44" C47" C48" 87(3)
Li2A O44" C47" C48" -35.6(19)
C41" O41" C48" C47" -168.2(18)
Li2A O41" C48" C47" -52(2)
O44" C47" C48" O41" 59(2)
O42" Li2A O51A C52A 144.0(8)
O43" Li2A O51A C52A 52.1(10)
O41A Li2A O51A C52A -78.0(10)
O42A Li2A O51A C52A -170.1(7)
O44A Li2A O51A C52A 12.6(11)
O41" Li2A O51A C52A -120.2(9)
O44" Li2A O51A C52A -32.7(10)
O43A Li2A O51A C52A 101.7(9)
C44" Li2A O51A C52A 78.6(12)
C46A Li2A O51A C52A 42.6(11)
C43" Li2A O51A C52A 112.1(10)
O42" Li2A O51A C55A -10.1(12)
O43" Li2A O51A C55A -102.0(9)
O41A Li2A O51A C55A 127.9(8)
O42A Li2A O51A C55A 35.8(11)
O44A Li2A O51A C55A -141.5(8)
O41" Li2A O51A C55A 85.7(10)
O44" Li2A O51A C55A 173.2(8)
O43A Li2A O51A C55A -52.4(10)
C44" Li2A O51A C55A -75.5(12)
C46A Li2A O51A C55A -111.5(10)
C43" Li2A O51A C55A -42.0(12)
C55A O51A C52A C53A -28.2(14)
Li2A O51A C52A C53A 174.5(11)
C55A O51A C52A C53" -14.5(10)
Li2A O51A C52A C53" -171.8(9)
O51A C52A C53A C54A 44.5(13)
C52A C53A C54A C55A -43.2(13)
O51A C52A C53" C54" 35.2(12)
C52A C53" C54" C55A -39.2(14)
C52A O51A C55A C54A -3.8(11)
Li2A O51A C55A C54A 154.1(9)
C52A O51A C55A C54" -11.8(14)
Li2A O51A C55A C54" 146.1(12)
C53A C54A C55A O51A 30.8(13)
C53" C54" C55A O51A 33.0(15)
